data_7004057
loop_
_publ_author_name
'Hasan, Kamrul'
'Fowler, Candace'
'Kwong, Philip'
'Crane, Angela K.'
'Collins, Julie L.'
'Kozak, Christoper M.'

_publ_section_title
;
 Synthesis and structure of iron(iii) diamine-bis(phenolate) complexes
;
_journal_issue 22
_journal_name_full 'Dalton Transactions'
_journal_page_first 2991
_journal_page_last 2998
_journal_paper_doi 10.1039/B802274G
_journal_year 2008
_chemical_formula_sum 'C31 H48 Cl Fe N2 O3'
_chemical_formula_weight 588.01
_chemical_name_systematic
;
?
;
_space_group_IT_number 14
_symmetry_cell_setting monoclinic
_symmetry_space_group_name_Hall '-P 2ybc'
_symmetry_space_group_name_H-M 'P 1 21/c 1'
_atom_sites_solution_hydrogens geom
_atom_sites_solution_primary direct
_atom_sites_solution_secondary difmap
_audit_creation_method SHELXL-97
_cell_angle_alpha 90.00
_cell_angle_beta 100.152(6)
_cell_angle_gamma 90.00
_cell_formula_units_Z 4
_cell_length_a 17.059(4)
_cell_length_b 11.125(2)
_cell_length_c 16.676(4)
_cell_measurement_reflns_used 12101
_cell_measurement_temperature 153(2)
_cell_measurement_theta_max 30.8
_cell_measurement_theta_min 2.2
_cell_volume 3115.2(12)
_computing_cell_refinement 'CrystalClear (Rigaku/MSC Inc., 2005)'
_computing_data_collection 'CrystalClear (Rigaku/MSC Inc., 2005)'
_computing_data_reduction 'CrystalClear (Rigaku/MSC Inc., 2005)'
_computing_molecular_graphics 'CrystalStructure 3.7.0'
_computing_publication_material 'CrystalStructure 3.7.0'
_computing_structure_refinement 'SHELXL-97 (Sheldrick, 1997)'
_computing_structure_solution 'SHELXS-97 (Sheldrick, 1990)'
_diffrn_ambient_temperature 153(2)
_diffrn_detector_area_resol_mean 14.63
_diffrn_measured_fraction_theta_full 0.993
_diffrn_measured_fraction_theta_max 0.993
_diffrn_measurement_device_type 'Rigaku Saturn'
_diffrn_measurement_method \w
_diffrn_radiation_monochromator graphite
_diffrn_radiation_source 'fine-focus sealed tube'
_diffrn_radiation_type MoK\a
_diffrn_radiation_wavelength 0.71070
_diffrn_reflns_av_R_equivalents 0.0476
_diffrn_reflns_av_sigmaI/netI 0.0492
_diffrn_reflns_limit_h_max 18
_diffrn_reflns_limit_h_min -21
_diffrn_reflns_limit_k_max 13
_diffrn_reflns_limit_k_min -13
_diffrn_reflns_limit_l_max 20
_diffrn_reflns_limit_l_min -20
_diffrn_reflns_number 20128
_diffrn_reflns_theta_full 26.49
_diffrn_reflns_theta_max 26.49
_diffrn_reflns_theta_min 2.21
_exptl_absorpt_coefficient_mu 0.602
_exptl_absorpt_correction_T_max 0.9662
_exptl_absorpt_correction_T_min 0.9227
_exptl_absorpt_correction_type numerical
_exptl_crystal_colour red
_exptl_crystal_density_diffrn 1.254
_exptl_crystal_density_method 'not measured'
_exptl_crystal_description prism
_exptl_crystal_F_000 1260
_exptl_crystal_size_max 0.20
_exptl_crystal_size_mid 0.20
_exptl_crystal_size_min 0.15
_refine_diff_density_max 0.677
_refine_diff_density_min -0.627
_refine_diff_density_rms 0.085
_refine_ls_extinction_coef 0.0011(5)
_refine_ls_extinction_expression Fc^*^=kFc[1+0.001xFc^2^\l^3^/sin(2\q)]^-1/4^
_refine_ls_extinction_method SHELXL
_refine_ls_goodness_of_fit_ref 1.131
_refine_ls_hydrogen_treatment constr
_refine_ls_matrix_type full
_refine_ls_number_parameters 345
_refine_ls_number_reflns 6405
_refine_ls_number_restraints 0
_refine_ls_restrained_S_all 1.131
_refine_ls_R_factor_all 0.0832
_refine_ls_R_factor_gt 0.0737
_refine_ls_shift/su_max 0.000
_refine_ls_shift/su_mean 0.000
_refine_ls_structure_factor_coef Fsqd
_refine_ls_weighting_details 'calc w=1/[\s^2^(Fo^2^)+(0.0839P)^2^+3.9043P] where P=(Fo^2^+2Fc^2^)/3'
_refine_ls_weighting_scheme calc
_refine_ls_wR_factor_gt 0.1841
_refine_ls_wR_factor_ref 0.1937
_reflns_number_gt 5593
_reflns_number_total 6405
_reflns_threshold_expression >2sigma(I)
_cod_data_source_file B802274G.txt
_cod_data_source_block shelxl2
_cod_depositor_comments
;
The following automatic conversions were performed:
'_exptl_absorpt_correction_type' value 'Numerical' changed to 'numerical'
according to '/home/saulius/struct/CIF-dictionaries/cif_core.dic'
dictionary named 'cif_core.dic' version 2.4.1 from 2010-06-29.

Automatic conversion script
Id: cif_fix_enum 1527 2010-12-29 10:47:43Z saulius 
;
_cod_database_code 7004057

loop_
_symmetry_equiv_pos_as_xyz
'x, y, z'
'-x, y+1/2, -z+1/2'
'-x, -y, -z'
'x, -y-1/2, z-1/2'

loop_
_atom_site_label
_atom_site_type_symbol
_atom_site_fract_x
_atom_site_fract_y
_atom_site_fract_z
_atom_site_U_iso_or_equiv
_atom_site_adp_type
_atom_site_occupancy
_atom_site_symmetry_multiplicity
_atom_site_calc_flag
_atom_site_refinement_flags
_atom_site_disorder_assembly
_atom_site_disorder_group
Fe1 Fe 0.19673(3) 0.68870(4) 0.43752(3) 0.02871(18) Uani 1 1 d . . .
Cl1 Cl 0.20470(6) 0.61333(9) 0.31045(5) 0.0401(3) Uani 1 1 d . . .
O1 O 0.29429(14) 0.7687(2) 0.45180(14) 0.0332(5) Uani 1 1 d . . .
O2 O 0.09825(14) 0.7606(2) 0.40954(13) 0.0326(5) Uani 1 1 d . . .
O3 O 0.4112(2) 0.9967(4) 0.1182(3) 0.0791(11) Uani 1 1 d . . .
N1 N 0.19010(17) 0.7345(3) 0.56745(16) 0.0289(6) Uani 1 1 d . . .
N2 N 0.18832(18) 0.5090(3) 0.48753(17) 0.0336(7) Uani 1 1 d . . .
C1 C 0.2722(2) 0.7649(3) 0.61200(19) 0.0333(8) Uani 1 1 d . . .
H1 H 0.2701 0.7802 0.6701 0.040 Uiso 1 1 calc R . .
H2 H 0.3080 0.6955 0.6093 0.040 Uiso 1 1 calc R . .
C2 C 0.3054(2) 0.8732(3) 0.5764(2) 0.0310(7) Uani 1 1 d . . .
C3 C 0.3177(2) 0.8688(3) 0.4955(2) 0.0297(7) Uani 1 1 d . . .
C4 C 0.3523(2) 0.9666(3) 0.4605(2) 0.0338(8) Uani 1 1 d . . .
C5 C 0.3693(2) 1.0684(4) 0.5094(2) 0.0370(8) Uani 1 1 d . . .
H3 H 0.3930 1.1352 0.4874 0.044 Uiso 1 1 calc R . .
C6 C 0.3536(2) 1.0784(3) 0.5887(2) 0.0361(8) Uani 1 1 d . . .
C7 C 0.3225(2) 0.9780(3) 0.6209(2) 0.0351(8) Uani 1 1 d . . .
H4 H 0.3127 0.9811 0.6752 0.042 Uiso 1 1 calc R . .
C8 C 0.3679(3) 1.1945(4) 0.6356(3) 0.0459(10) Uani 1 1 d . . .
H5 H 0.4225 1.1956 0.6662 0.055 Uiso 1 1 calc R . .
H6 H 0.3303 1.2010 0.6735 0.055 Uiso 1 1 calc R . .
H7 H 0.3603 1.2624 0.5976 0.055 Uiso 1 1 calc R . .
C9 C 0.3680(2) 0.9623(4) 0.3727(2) 0.0389(8) Uani 1 1 d . . .
C10 C 0.4165(3) 0.8493(4) 0.3594(3) 0.0497(10) Uani 1 1 d . . .
H8 H 0.4385 0.8586 0.3092 0.060 Uiso 1 1 calc R . .
H9 H 0.3817 0.7786 0.3547 0.060 Uiso 1 1 calc R . .
H10 H 0.4601 0.8390 0.4057 0.060 Uiso 1 1 calc R . .
C11 C 0.4156(3) 1.0716(4) 0.3518(3) 0.0587(12) Uani 1 1 d . . .
H11 H 0.3788 1.1359 0.3298 0.070 Uiso 1 1 calc R . .
H12 H 0.4479 1.0485 0.3112 0.070 Uiso 1 1 calc R . .
H13 H 0.4506 1.1001 0.4012 0.070 Uiso 1 1 calc R . .
C12 C 0.2890(2) 0.9582(4) 0.3121(2) 0.0430(9) Uani 1 1 d . . .
H14 H 0.2659 1.0391 0.3057 0.052 Uiso 1 1 calc R . .
H15 H 0.2519 0.9038 0.3327 0.052 Uiso 1 1 calc R . .
H16 H 0.2987 0.9292 0.2592 0.052 Uiso 1 1 calc R . .
C13 C 0.1377(2) 0.8396(3) 0.5742(2) 0.0308(7) Uani 1 1 d . . .
H17 H 0.1620 0.9116 0.5537 0.037 Uiso 1 1 calc R . .
H18 H 0.1361 0.8533 0.6325 0.037 Uiso 1 1 calc R . .
C14 C 0.0535(2) 0.8286(3) 0.5290(2) 0.0290(7) Uani 1 1 d . . .
C15 C -0.0080(2) 0.8659(3) 0.5674(2) 0.0314(7) Uani 1 1 d . . .
H19 H 0.0035 0.8876 0.6234 0.038 Uiso 1 1 calc R . .
C16 C -0.0864(2) 0.8726(3) 0.5259(2) 0.0305(7) Uani 1 1 d . . .
C17 C -0.1010(2) 0.8400(3) 0.4441(2) 0.0301(7) Uani 1 1 d . . .
H20 H -0.1542 0.8440 0.4153 0.036 Uiso 1 1 calc R . .
C18 C -0.0415(2) 0.8016(3) 0.40203(19) 0.0283(7) Uani 1 1 d . . .
C19 C 0.0375(2) 0.7957(3) 0.44639(19) 0.0280(7) Uani 1 1 d . . .
C20 C -0.1527(2) 0.9154(3) 0.5679(2) 0.0360(8) Uani 1 1 d . . .
H21 H -0.1457 1.0012 0.5804 0.043 Uiso 1 1 calc R . .
H22 H -0.1515 0.8702 0.6185 0.043 Uiso 1 1 calc R . .
H23 H -0.2041 0.9027 0.5320 0.043 Uiso 1 1 calc R . .
C21 C -0.0137(3) 0.8494(4) 0.2622(2) 0.0405(9) Uani 1 1 d . . .
H24 H -0.0455 0.9209 0.2441 0.049 Uiso 1 1 calc R . .
H25 H -0.0025 0.8052 0.2147 0.049 Uiso 1 1 calc R . .
H26 H 0.0365 0.8738 0.2964 0.049 Uiso 1 1 calc R . .
C22 C -0.0389(2) 0.6360(3) 0.2995(2) 0.0334(8) Uani 1 1 d . . .
H27 H 0.0164 0.6309 0.2909 0.040 Uiso 1 1 calc R . .
H28 H -0.0744 0.6034 0.2519 0.040 Uiso 1 1 calc R . .
H29 H -0.0449 0.5895 0.3480 0.040 Uiso 1 1 calc R . .
C23 C -0.1498(2) 0.7830(4) 0.2769(2) 0.0386(9) Uani 1 1 d . . .
H30 H -0.1637 0.8686 0.2750 0.046 Uiso 1 1 calc R . .
H31 H -0.1813 0.7404 0.3117 0.046 Uiso 1 1 calc R . .
H32 H -0.1613 0.7495 0.2217 0.046 Uiso 1 1 calc R . .
C24 C -0.0604(2) 0.7681(3) 0.3118(2) 0.0320(8) Uani 1 1 d . . .
C25 C 0.1595(2) 0.6266(3) 0.6046(2) 0.0333(8) Uani 1 1 d . . .
H33 H 0.1011 0.6208 0.5871 0.040 Uiso 1 1 calc R . .
H34 H 0.1711 0.6333 0.6647 0.040 Uiso 1 1 calc R . .
C26 C 0.1993(2) 0.5151(3) 0.5779(2) 0.0351(8) Uani 1 1 d . . .
H35 H 0.2568 0.5168 0.6010 0.042 Uiso 1 1 calc R . .
H36 H 0.1759 0.4426 0.5988 0.042 Uiso 1 1 calc R . .
C27 C 0.2462(3) 0.4208(4) 0.4649(2) 0.0453(10) Uani 1 1 d . . .
H37 H 0.2993 0.4377 0.4960 0.054 Uiso 1 1 calc R . .
H38 H 0.2473 0.4273 0.4066 0.054 Uiso 1 1 calc R . .
H39 H 0.2301 0.3393 0.4774 0.054 Uiso 1 1 calc R . .
C28 C 0.1057(2) 0.4672(4) 0.4532(2) 0.0429(9) Uani 1 1 d . . .
H40 H 0.0694 0.4907 0.4899 0.051 Uiso 1 1 calc R . .
H41 H 0.1055 0.3795 0.4475 0.051 Uiso 1 1 calc R . .
H42 H 0.0882 0.5040 0.3997 0.051 Uiso 1 1 calc R . .
C29 C 0.4804(4) 0.8545(5) 0.0555(4) 0.0858(19) Uani 1 1 d . . .
H43 H 0.4756 0.7775 0.0827 0.103 Uiso 1 1 calc R . .
H44 H 0.5317 0.8579 0.0369 0.103 Uiso 1 1 calc R . .
H45 H 0.4371 0.8624 0.0087 0.103 Uiso 1 1 calc R . .
C30 C 0.4757(3) 0.9534(4) 0.1131(3) 0.0563(12) Uani 1 1 d . . .
C31 C 0.5503(4) 0.9995(7) 0.1640(4) 0.097(2) Uani 1 1 d . . .
H46 H 0.5725 1.0640 0.1347 0.116 Uiso 1 1 calc R . .
H47 H 0.5891 0.9340 0.1753 0.116 Uiso 1 1 calc R . .
H48 H 0.5384 1.0309 0.2154 0.116 Uiso 1 1 calc R . .

loop_
_atom_site_aniso_label
_atom_site_aniso_U_11
_atom_site_aniso_U_22
_atom_site_aniso_U_33
_atom_site_aniso_U_23
_atom_site_aniso_U_13
_atom_site_aniso_U_12
Fe1 0.0327(3) 0.0298(3) 0.0239(3) -0.00064(18) 0.0056(2) -0.00126(19)
Cl1 0.0494(6) 0.0436(5) 0.0287(4) -0.0080(4) 0.0110(4) -0.0042(4)
O1 0.0353(14) 0.0359(13) 0.0292(12) -0.0050(10) 0.0081(10) -0.0026(11)
O2 0.0362(14) 0.0397(14) 0.0220(11) -0.0007(10) 0.0059(9) 0.0014(11)
O3 0.059(2) 0.072(2) 0.105(3) -0.017(2) 0.010(2) 0.0024(19)
N1 0.0295(15) 0.0344(15) 0.0230(13) 0.0024(11) 0.0057(11) -0.0011(12)
N2 0.0367(16) 0.0318(15) 0.0311(14) 0.0015(12) 0.0028(12) 0.0004(13)
C1 0.0331(19) 0.042(2) 0.0233(15) -0.0013(14) 0.0005(13) -0.0001(15)
C2 0.0269(17) 0.0363(19) 0.0281(16) -0.0003(14) 0.0006(13) -0.0004(14)
C3 0.0264(16) 0.0340(18) 0.0282(16) -0.0032(13) 0.0033(13) 0.0001(14)
C4 0.0273(17) 0.040(2) 0.0336(17) -0.0005(15) 0.0045(13) -0.0011(15)
C5 0.0309(19) 0.042(2) 0.0372(18) 0.0017(16) 0.0044(15) -0.0050(16)
C6 0.0310(18) 0.039(2) 0.0362(18) -0.0059(16) 0.0010(14) 0.0010(15)
C7 0.0329(18) 0.042(2) 0.0287(16) -0.0032(15) 0.0025(14) 0.0010(15)
C8 0.045(2) 0.042(2) 0.050(2) -0.0144(18) 0.0056(18) -0.0060(18)
C9 0.037(2) 0.044(2) 0.0370(19) -0.0009(16) 0.0109(15) -0.0039(17)
C10 0.040(2) 0.063(3) 0.050(2) -0.002(2) 0.0169(18) 0.006(2)
C11 0.071(3) 0.061(3) 0.049(2) 0.002(2) 0.024(2) -0.021(2)
C12 0.043(2) 0.058(3) 0.0290(17) 0.0034(17) 0.0084(16) 0.0010(19)
C13 0.0340(18) 0.0333(18) 0.0247(15) -0.0018(13) 0.0044(13) 0.0004(14)
C14 0.0336(18) 0.0284(17) 0.0250(16) 0.0003(13) 0.0047(13) 0.0001(14)
C15 0.041(2) 0.0307(17) 0.0226(15) 0.0003(13) 0.0064(14) 0.0011(15)
C16 0.0370(19) 0.0279(17) 0.0273(16) 0.0017(13) 0.0076(14) 0.0024(14)
C17 0.0333(18) 0.0284(16) 0.0284(16) 0.0022(13) 0.0052(13) 0.0016(14)
C18 0.0356(19) 0.0248(16) 0.0236(15) 0.0018(12) 0.0023(13) -0.0008(13)
C19 0.0308(18) 0.0286(16) 0.0254(15) 0.0013(12) 0.0073(13) 0.0005(13)
C20 0.037(2) 0.041(2) 0.0309(17) 0.0005(15) 0.0082(15) 0.0049(16)
C21 0.055(2) 0.041(2) 0.0248(16) 0.0036(15) 0.0052(16) -0.0053(18)
C22 0.039(2) 0.0318(18) 0.0284(16) -0.0036(14) 0.0019(14) 0.0024(15)
C23 0.044(2) 0.043(2) 0.0269(16) -0.0037(15) -0.0014(15) 0.0045(17)
C24 0.042(2) 0.0275(17) 0.0252(15) 0.0024(13) 0.0014(14) 0.0022(15)
C25 0.0358(19) 0.0354(19) 0.0292(16) 0.0050(14) 0.0067(14) -0.0031(15)
C26 0.041(2) 0.0335(19) 0.0294(17) 0.0055(14) 0.0036(14) -0.0013(15)
C27 0.058(3) 0.038(2) 0.039(2) -0.0009(17) 0.0064(18) 0.0093(19)
C28 0.043(2) 0.040(2) 0.042(2) 0.0057(17) -0.0030(17) -0.0118(17)
C29 0.086(4) 0.054(3) 0.116(5) 0.000(3) 0.016(4) 0.005(3)
C30 0.053(3) 0.052(3) 0.061(3) 0.009(2) 0.003(2) 0.001(2)
C31 0.069(4) 0.124(6) 0.086(4) 0.013(4) -0.013(3) -0.029(4)

loop_
_atom_type_symbol
_atom_type_description
_atom_type_scat_dispersion_real
_atom_type_scat_dispersion_imag
_atom_type_scat_source
C C 0.0033 0.0016 'International Tables Vol C Tables 4.2.6.8 and 6.1.1.4'
H H 0.0000 0.0000 'International Tables Vol C Tables 4.2.6.8 and 6.1.1.4'
Cl Cl 0.1484 0.1585 'International Tables Vol C Tables 4.2.6.8 and 6.1.1.4'
Fe Fe 0.3463 0.8444 'International Tables Vol C Tables 4.2.6.8 and 6.1.1.4'
N N 0.0061 0.0033 'International Tables Vol C Tables 4.2.6.8 and 6.1.1.4'
O O 0.0106 0.0060 'International Tables Vol C Tables 4.2.6.8 and 6.1.1.4'

loop_
_geom_angle_atom_site_label_1
_geom_angle_atom_site_label_2
_geom_angle_atom_site_label_3
_geom_angle
_geom_angle_site_symmetry_1
_geom_angle_site_symmetry_3
_geom_angle_publ_flag
O2 Fe1 O1 125.29(12) . . ?
O2 Fe1 N2 112.08(11) . . ?
O1 Fe1 N2 120.40(11) . . ?
O2 Fe1 N1 86.97(10) . . ?
O1 Fe1 N1 87.95(10) . . ?
N2 Fe1 N1 79.71(11) . . ?
O2 Fe1 Cl1 97.12(8) . . ?
O1 Fe1 Cl1 95.45(8) . . ?
N2 Fe1 Cl1 92.09(8) . . ?
N1 Fe1 Cl1 171.75(8) . . ?
C3 O1 Fe1 129.3(2) . . ?
C19 O2 Fe1 138.3(2) . . ?
C25 N1 C13 110.1(3) . . ?
C25 N1 C1 109.9(3) . . ?
C13 N1 C1 107.8(3) . . ?
C25 N1 Fe1 107.4(2) . . ?
C13 N1 Fe1 112.56(19) . . ?
C1 N1 Fe1 109.0(2) . . ?
C27 N2 C26 108.5(3) . . ?
C27 N2 C28 108.7(3) . . ?
C26 N2 C28 110.1(3) . . ?
C27 N2 Fe1 114.6(2) . . ?
C26 N2 Fe1 109.9(2) . . ?
C28 N2 Fe1 105.0(2) . . ?
C2 C1 N1 111.7(3) . . ?
C7 C2 C3 119.5(3) . . ?
C7 C2 C1 121.6(3) . . ?
C3 C2 C1 118.9(3) . . ?
O1 C3 C2 117.9(3) . . ?
O1 C3 C4 121.2(3) . . ?
C2 C3 C4 121.0(3) . . ?
C5 C4 C3 116.3(3) . . ?
C5 C4 C9 122.0(3) . . ?
C3 C4 C9 121.7(3) . . ?
C4 C5 C6 124.2(4) . . ?
C7 C6 C5 116.9(3) . . ?
C7 C6 C8 121.8(3) . . ?
C5 C6 C8 121.2(4) . . ?
C2 C7 C6 122.0(3) . . ?
C4 C9 C11 112.3(3) . . ?
C4 C9 C12 110.3(3) . . ?
C11 C9 C12 108.2(3) . . ?
C4 C9 C10 110.6(3) . . ?
C11 C9 C10 107.1(3) . . ?
C12 C9 C10 108.1(3) . . ?
N1 C13 C14 115.6(3) . . ?
C15 C14 C19 120.0(3) . . ?
C15 C14 C13 118.6(3) . . ?
C19 C14 C13 121.0(3) . . ?
C14 C15 C16 121.6(3) . . ?
C17 C16 C15 117.6(3) . . ?
C17 C16 C20 121.2(3) . . ?
C15 C16 C20 121.2(3) . . ?
C16 C17 C18 123.4(3) . . ?
C17 C18 C19 117.3(3) . . ?
C17 C18 C24 121.5(3) . . ?
C19 C18 C24 121.2(3) . . ?
O2 C19 C14 119.3(3) . . ?
O2 C19 C18 120.6(3) . . ?
C14 C19 C18 120.1(3) . . ?
C18 C24 C22 110.5(3) . . ?
C18 C24 C21 110.2(3) . . ?
C22 C24 C21 109.4(3) . . ?
C18 C24 C23 111.6(3) . . ?
C22 C24 C23 107.2(3) . . ?
C21 C24 C23 107.8(3) . . ?
N1 C25 C26 109.3(3) . . ?
N2 C26 C25 110.6(3) . . ?
O3 C30 C29 119.7(5) . . ?
O3 C30 C31 121.0(5) . . ?
C29 C30 C31 119.3(5) . . ?

loop_
_geom_bond_atom_site_label_1
_geom_bond_atom_site_label_2
_geom_bond_distance
_geom_bond_site_symmetry_2
_geom_bond_publ_flag
Fe1 O2 1.845(2) . ?
Fe1 O1 1.865(2) . ?
Fe1 N2 2.181(3) . ?
Fe1 N1 2.248(3) . ?
Fe1 Cl1 2.3051(11) . ?
O1 C3 1.352(4) . ?
O2 C19 1.353(4) . ?
O3 C30 1.217(6) . ?
N1 C25 1.487(4) . ?
N1 C13 1.488(4) . ?
N1 C1 1.504(4) . ?
N2 C27 1.486(5) . ?
N2 C26 1.486(4) . ?
N2 C28 1.499(5) . ?
C1 C2 1.497(5) . ?
C2 C7 1.385(5) . ?
C2 C3 1.403(5) . ?
C3 C4 1.413(5) . ?
C4 C5 1.395(5) . ?
C4 C9 1.535(5) . ?
C5 C6 1.399(5) . ?
C6 C7 1.385(5) . ?
C6 C8 1.507(5) . ?
C9 C11 1.536(6) . ?
C9 C12 1.537(5) . ?
C9 C10 1.542(6) . ?
C13 C14 1.505(5) . ?
C14 C15 1.385(5) . ?
C14 C19 1.405(4) . ?
C15 C16 1.396(5) . ?
C16 C17 1.391(5) . ?
C16 C20 1.509(5) . ?
C17 C18 1.399(5) . ?
C18 C19 1.419(5) . ?
C18 C24 1.529(4) . ?
C21 C24 1.538(5) . ?
C22 C24 1.537(5) . ?
C23 C24 1.543(5) . ?
C25 C26 1.518(5) . ?
C29 C30 1.471(8) . ?
C30 C31 1.492(7) . ?
